data_7130554
loop_
_publ_author_name
'Baire, Beeraiah'
'Roy, Debayan'
'Tharra, Prabhakararao'

_publ_section_title
;
 An approach to functionalized carbazoles from Z-enoate propargylic
 alcohols. A unified total synthesis of N-Me-carazostatin,
 N-Me-carbazoquinocin C and N-Me-Lipocarbazole A4
;
_journal_name_full 'Chemical Communications'
_journal_paper_doi 10.1039/D2CC03526J
_journal_year 2022
_chemical_formula_sum 'C23 H25 N O6'
_chemical_formula_weight 411.44
_space_group_crystal_system triclinic
_space_group_IT_number 2
_space_group_name_Hall '-P 1'
_space_group_name_H-M_alt 'P -1'
_atom_sites_solution_hydrogens geom
_audit_creation_method SHELXL-2014/7
_audit_update_record
;
2022-06-03 deposited with the CCDC.	2022-08-17 downloaded from the CCDC.
;
_cell_angle_alpha 83.941(2)
_cell_angle_beta 84.824(2)
_cell_angle_gamma 74.004(2)
_cell_formula_units_Z 2
_cell_length_a 8.3160(3)
_cell_length_b 10.2395(5)
_cell_length_c 12.7297(6)
_cell_measurement_reflns_used 3596
_cell_measurement_temperature 296(2)
_cell_measurement_theta_max 25.04
_cell_measurement_theta_min 2.52
_cell_volume 1034.04(8)
_computing_cell_refinement 'Bruker SAINT'
_computing_data_collection 'Bruker APEX2'
_computing_data_reduction 'Bruker SAINT'
_computing_molecular_graphics 'Bruker SHELXTL'
_computing_publication_material 'Bruker SHELXTL'
_computing_structure_refinement 'SHELXL-2014/7 (Sheldrick, 2014)'
_computing_structure_solution 'SHELXS-97 (Sheldrick 2008)'
_diffrn_ambient_temperature 296(2)
_diffrn_measured_fraction_theta_full 0.999
_diffrn_measured_fraction_theta_max 0.999
_diffrn_measurement_device_type 'Bruker APEX-II CCD'
_diffrn_measurement_method '\f and \w scans'
_diffrn_radiation_type MoK\a
_diffrn_radiation_wavelength 0.71073
_diffrn_reflns_av_R_equivalents 0.0347
_diffrn_reflns_av_unetI/netI 0.0340
_diffrn_reflns_Laue_measured_fraction_full 0.999
_diffrn_reflns_Laue_measured_fraction_max 0.999
_diffrn_reflns_limit_h_max 9
_diffrn_reflns_limit_h_min -7
_diffrn_reflns_limit_k_max 12
_diffrn_reflns_limit_k_min -12
_diffrn_reflns_limit_l_max 15
_diffrn_reflns_limit_l_min -15
_diffrn_reflns_number 14629
_diffrn_reflns_point_group_measured_fraction_full 0.999
_diffrn_reflns_point_group_measured_fraction_max 0.999
_diffrn_reflns_theta_full 24.998
_diffrn_reflns_theta_max 24.998
_diffrn_reflns_theta_min 2.076
_exptl_absorpt_coefficient_mu 0.096
_exptl_absorpt_correction_type none
_exptl_crystal_colour yellow
_exptl_crystal_density_diffrn 1.321
_exptl_crystal_description Rectangular
_exptl_crystal_F_000 436
_exptl_crystal_size_max 0.180
_exptl_crystal_size_mid 0.120
_exptl_crystal_size_min 0.100
_refine_diff_density_max 0.204
_refine_diff_density_min -0.189
_refine_diff_density_rms 0.042
_refine_ls_extinction_coef 0.014(2)
_refine_ls_extinction_expression Fc^*^=kFc[1+0.001xFc^2^\l^3^/sin(2\q)]^-1/4^
_refine_ls_extinction_method 'SHELXL-2014/7 (Sheldrick 2014'
_refine_ls_goodness_of_fit_ref 1.026
_refine_ls_hydrogen_treatment constr
_refine_ls_matrix_type full
_refine_ls_number_parameters 276
_refine_ls_number_reflns 3630
_refine_ls_number_restraints 0
_refine_ls_restrained_S_all 1.026
_refine_ls_R_factor_all 0.0611
_refine_ls_R_factor_gt 0.0403
_refine_ls_shift/su_max 0.001
_refine_ls_shift/su_mean 0.000
_refine_ls_structure_factor_coef Fsqd
_refine_ls_weighting_details 'w=1/[\s^2^(Fo^2^)+(0.0524P)^2^+0.1923P] where P=(Fo^2^+2Fc^2^)/3'
_refine_ls_weighting_scheme calc
_refine_ls_wR_factor_gt 0.0977
_refine_ls_wR_factor_ref 0.1103
_reflns_Friedel_coverage 0.000
_reflns_number_gt 2633
_reflns_number_total 3630
_reflns_threshold_expression 'I > 2\s(I)'
_cod_data_source_file d2cc03526j2.cif
_cod_data_source_block 1683
_cod_database_code 7130554
_shelx_shelxl_version_number 2014/7
_shelx_space_group_comment
; 
The symmetry employed for this shelxl refinement is uniquely defined 
by the following loop, which should always be used as a source of 
symmetry information in preference to the above space-group names. 
They are only intended as comments. 
;
_shelx_estimated_absorpt_t_min 0.983
_shelx_estimated_absorpt_t_max 0.990

loop_
_space_group_symop_operation_xyz
'x, y, z'
'-x, -y, -z'

loop_
_atom_site_label
_atom_site_type_symbol
_atom_site_fract_x
_atom_site_fract_y
_atom_site_fract_z
_atom_site_U_iso_or_equiv
_atom_site_adp_type
_atom_site_occupancy
_atom_site_site_symmetry_order
_atom_site_calc_flag
_atom_site_refinement_flags_posn
_atom_site_refinement_flags_adp
_atom_site_refinement_flags_occupancy
_atom_site_disorder_assembly
_atom_site_disorder_group
C1 C 1.1214(2) 0.11976(17) 0.68515(15) 0.0354(4) Uani 1 1 d . . . . .
C2 C 1.2446(2) -0.00110(19) 0.66490(18) 0.0463(5) Uani 1 1 d . . . . .
H2 H 1.2765 -0.0255 0.5962 0.056 Uiso 1 1 calc R U . . .
C3 C 1.3158(2) -0.0813(2) 0.74999(19) 0.0515(6) Uani 1 1 d . . . . .
H3 H 1.3986 -0.1615 0.7385 0.062 Uiso 1 1 calc R U . . .
C4 C 1.2686(2) -0.04725(19) 0.85387(18) 0.0500(5) Uani 1 1 d . . . . .
H4 H 1.3182 -0.1060 0.9098 0.060 Uiso 1 1 calc R U . . .
C5 C 1.1503(2) 0.07151(18) 0.87441(16) 0.0414(5) Uani 1 1 d . . . . .
H5 H 1.1200 0.0944 0.9436 0.050 Uiso 1 1 calc R U . . .
C6 C 1.0758(2) 0.15804(17) 0.78876(14) 0.0326(4) Uani 1 1 d . . . . .
C7 C 0.9517(2) 0.28477(16) 0.78041(14) 0.0310(4) Uani 1 1 d . . . . .
C8 C 0.8673(2) 0.37050(17) 0.86819(13) 0.0330(4) Uani 1 1 d . . . . .
H8A H 0.9503 0.3775 0.9146 0.040 Uiso 1 1 calc R U . . .
H8B H 0.7887 0.3279 0.9095 0.040 Uiso 1 1 calc R U . . .
C9 C 0.77428(19) 0.51309(16) 0.82266(13) 0.0294(4) Uani 1 1 d . . . . .
C10 C 0.6775(2) 0.50142(18) 0.72808(14) 0.0344(4) Uani 1 1 d . . . . .
H10A H 0.6010 0.4461 0.7510 0.041 Uiso 1 1 calc R U . . .
H10B H 0.6115 0.5915 0.7035 0.041 Uiso 1 1 calc R U . . .
C11 C 0.7940(2) 0.43827(17) 0.63727(14) 0.0317(4) Uani 1 1 d . . . . .
C12 C 0.9217(2) 0.31841(17) 0.67477(14) 0.0318(4) Uani 1 1 d . . . . .
C13 C 1.0301(3) 0.2025(2) 0.50295(15) 0.0518(5) Uani 1 1 d . . . . .
H13A H 1.0931 0.1119 0.4883 0.078 Uiso 1 1 calc R U . . .
H13B H 1.0816 0.2673 0.4637 0.078 Uiso 1 1 calc R U . . .
H13C H 0.9175 0.2187 0.4825 0.078 Uiso 1 1 calc R U . . .
C14 C 0.6528(2) 0.58652(16) 0.90832(14) 0.0322(4) Uani 1 1 d . . . . .
C15 C 0.6397(2) 0.6810(2) 1.07098(16) 0.0503(5) Uani 1 1 d . . . . .
H15A H 0.5845 0.7726 1.0454 0.075 Uiso 1 1 calc R U . . .
H15B H 0.7123 0.6830 1.1250 0.075 Uiso 1 1 calc R U . . .
H15C H 0.5575 0.6350 1.0999 0.075 Uiso 1 1 calc R U . . .
C16 C 0.8860(2) 0.60736(18) 0.78540(14) 0.0350(4) Uani 1 1 d . . . . .
C17 C 1.1469(3) 0.6525(3) 0.7877(2) 0.0783(8) Uani 1 1 d . . . . .
H17A H 1.1723 0.6613 0.7126 0.117 Uiso 1 1 calc R U . . .
H17B H 1.2492 0.6174 0.8231 0.117 Uiso 1 1 calc R U . . .
H17C H 1.0885 0.7401 0.8112 0.117 Uiso 1 1 calc R U . . .
C18 C 0.7733(2) 0.49170(18) 0.53590(15) 0.0378(4) Uani 1 1 d . . . . .
H18 H 0.8513 0.4505 0.4841 0.045 Uiso 1 1 calc R U . . .
C19 C 0.6402(2) 0.60715(18) 0.50213(15) 0.0386(4) Uani 1 1 d . . . . .
H19 H 0.5627 0.6464 0.5550 0.046 Uiso 1 1 calc R U . . .
C20 C 0.6149(2) 0.66448(19) 0.40417(15) 0.0413(5) Uani 1 1 d . . . . .
H20 H 0.6880 0.6302 0.3478 0.050 Uiso 1 1 calc R U . . .
C21 C 0.4699(2) 0.78255(19) 0.38613(15) 0.0403(5) Uani 1 1 d . . . . .
C22 C 0.3140(2) 0.94719(19) 0.26449(16) 0.0464(5) Uani 1 1 d . . . . .
H22A H 0.3341 1.0234 0.2955 0.056 Uiso 1 1 calc R U . . .
H22B H 0.2095 0.9322 0.2965 0.056 Uiso 1 1 calc R U . . .
C23 C 0.3029(3) 0.9780(2) 0.14811(17) 0.0586(6) Uani 1 1 d . . . . .
H23A H 0.4076 0.9906 0.1169 0.088 Uiso 1 1 calc R U . . .
H23B H 0.2151 1.0597 0.1339 0.088 Uiso 1 1 calc R U . . .
H23C H 0.2790 0.9035 0.1184 0.088 Uiso 1 1 calc R U . . .
N1 N 1.02720(17) 0.21697(15) 0.61583(12) 0.0359(4) Uani 1 1 d . . . . .
O1 O 0.50342(15) 0.61848(14) 0.90789(11) 0.0498(4) Uani 1 1 d . . . . .
O2 O 0.73702(14) 0.60985(13) 0.98507(10) 0.0439(4) Uani 1 1 d . . . . .
O3 O 1.04214(15) 0.55948(14) 0.81207(12) 0.0562(4) Uani 1 1 d . . . . .
O4 O 0.83294(17) 0.71580(14) 0.73791(12) 0.0574(4) Uani 1 1 d . . . . .
O5 O 0.3740(2) 0.83554(16) 0.45577(12) 0.0687(5) Uani 1 1 d . . . . .
O6 O 0.45114(15) 0.82537(12) 0.28407(10) 0.0424(3) Uani 1 1 d . . . . .

loop_
_atom_site_aniso_label
_atom_site_aniso_U_11
_atom_site_aniso_U_22
_atom_site_aniso_U_33
_atom_site_aniso_U_23
_atom_site_aniso_U_13
_atom_site_aniso_U_12
C1 0.0370(9) 0.0284(9) 0.0398(11) -0.0040(8) -0.0014(8) -0.0071(8)
C2 0.0468(11) 0.0376(11) 0.0529(14) -0.0151(10) 0.0037(10) -0.0065(9)
C3 0.0483(11) 0.0319(11) 0.0674(16) -0.0092(11) -0.0049(11) 0.0027(9)
C4 0.0526(12) 0.0341(11) 0.0574(15) 0.0036(10) -0.0152(10) -0.0009(9)
C5 0.0478(11) 0.0334(10) 0.0401(12) -0.0003(9) -0.0084(9) -0.0056(9)
C6 0.0359(9) 0.0278(9) 0.0336(11) -0.0028(8) -0.0027(8) -0.0073(7)
C7 0.0346(9) 0.0281(9) 0.0289(10) -0.0026(8) -0.0015(7) -0.0060(7)
C8 0.0375(9) 0.0321(9) 0.0272(10) -0.0015(8) -0.0041(8) -0.0054(8)
C9 0.0299(8) 0.0286(9) 0.0275(10) -0.0030(7) -0.0037(7) -0.0033(7)
C10 0.0336(9) 0.0366(10) 0.0309(11) -0.0032(8) -0.0054(8) -0.0049(8)
C11 0.0340(9) 0.0333(9) 0.0291(11) -0.0029(8) -0.0048(7) -0.0103(7)
C12 0.0347(9) 0.0303(9) 0.0300(10) -0.0049(8) -0.0019(7) -0.0070(7)
C13 0.0650(13) 0.0513(12) 0.0343(12) -0.0118(10) 0.0021(10) -0.0063(10)
C14 0.0349(10) 0.0275(9) 0.0319(11) 0.0005(8) -0.0048(8) -0.0047(7)
C15 0.0510(11) 0.0562(13) 0.0437(13) -0.0241(11) 0.0048(9) -0.0097(10)
C16 0.0388(10) 0.0343(10) 0.0302(11) -0.0048(9) -0.0015(8) -0.0065(8)
C17 0.0595(14) 0.0821(18) 0.107(2) 0.0063(16) -0.0165(14) -0.0429(13)
C18 0.0422(10) 0.0403(10) 0.0299(11) -0.0033(9) -0.0026(8) -0.0092(8)
C19 0.0431(10) 0.0410(11) 0.0300(11) -0.0009(9) -0.0059(8) -0.0081(8)
C20 0.0472(11) 0.0420(11) 0.0311(11) -0.0023(9) -0.0052(9) -0.0053(9)
C21 0.0477(11) 0.0409(11) 0.0302(11) -0.0051(9) -0.0055(9) -0.0065(9)
C22 0.0479(11) 0.0372(11) 0.0458(13) -0.0005(9) -0.0087(9) 0.0029(9)
C23 0.0625(13) 0.0547(14) 0.0463(14) 0.0045(11) -0.0155(11) 0.0051(11)
N1 0.0412(8) 0.0360(8) 0.0283(9) -0.0073(7) 0.0003(7) -0.0060(7)
O1 0.0320(7) 0.0628(9) 0.0490(9) -0.0148(7) -0.0049(6) 0.0011(6)
O2 0.0377(7) 0.0576(8) 0.0359(8) -0.0202(7) -0.0003(6) -0.0066(6)
O3 0.0390(7) 0.0515(9) 0.0803(11) 0.0093(8) -0.0158(7) -0.0174(6)
O4 0.0611(9) 0.0406(8) 0.0680(11) 0.0160(8) -0.0102(8) -0.0150(7)
O5 0.0763(10) 0.0722(11) 0.0370(9) -0.0090(8) -0.0009(8) 0.0149(8)
O6 0.0476(7) 0.0403(7) 0.0312(8) 0.0001(6) -0.0066(6) 0.0019(6)

loop_
_atom_type_symbol
_atom_type_description
_atom_type_scat_dispersion_real
_atom_type_scat_dispersion_imag
_atom_type_scat_source
C C 0.0033 0.0016 'International Tables Vol C Tables 4.2.6.8 and 6.1.1.4'
H H 0.0000 0.0000 'International Tables Vol C Tables 4.2.6.8 and 6.1.1.4'
N N 0.0061 0.0033 'International Tables Vol C Tables 4.2.6.8 and 6.1.1.4'
O O 0.0106 0.0060 'International Tables Vol C Tables 4.2.6.8 and 6.1.1.4'

loop_
_geom_angle_atom_site_label_1
_geom_angle_atom_site_label_2
_geom_angle_atom_site_label_3
_geom_angle
_geom_angle_site_symmetry_1
_geom_angle_site_symmetry_3
_geom_angle_publ_flag
N1 C1 C2 129.74(18) . . ?
N1 C1 C6 108.90(14) . . ?
C2 C1 C6 121.36(18) . . ?
C3 C2 C1 117.30(19) . . ?
C3 C2 H2 121.3 . . ?
C1 C2 H2 121.3 . . ?
C2 C3 C4 122.25(18) . . ?
C2 C3 H3 118.9 . . ?
C4 C3 H3 118.9 . . ?
C5 C4 C3 120.90(19) . . ?
C5 C4 H4 119.5 . . ?
C3 C4 H4 119.5 . . ?
C4 C5 C6 118.58(19) . . ?
C4 C5 H5 120.7 . . ?
C6 C5 H5 120.7 . . ?
C5 C6 C1 119.55(16) . . ?
C5 C6 C7 133.82(17) . . ?
C1 C6 C7 106.61(15) . . ?
C12 C7 C6 107.83(15) . . ?
C12 C7 C8 124.75(15) . . ?
C6 C7 C8 127.42(15) . . ?
C7 C8 C9 110.03(14) . . ?
C7 C8 H8A 109.7 . . ?
C9 C8 H8A 109.7 . . ?
C7 C8 H8B 109.7 . . ?
C9 C8 H8B 109.7 . . ?
H8A C8 H8B 108.2 . . ?
C14 C9 C16 104.85(13) . . ?
C14 C9 C8 109.48(13) . . ?
C16 C9 C8 114.88(14) . . ?
C14 C9 C10 109.96(13) . . ?
C16 C9 C10 107.81(14) . . ?
C8 C9 C10 109.72(13) . . ?
C11 C10 C9 112.05(13) . . ?
C11 C10 H10A 109.2 . . ?
C9 C10 H10A 109.2 . . ?
C11 C10 H10B 109.2 . . ?
C9 C10 H10B 109.2 . . ?
H10A C10 H10B 107.9 . . ?
C18 C11 C12 127.14(16) . . ?
C18 C11 C10 121.53(16) . . ?
C12 C11 C10 111.32(15) . . ?
C7 C12 N1 108.68(14) . . ?
C7 C12 C11 122.99(15) . . ?
N1 C12 C11 128.27(16) . . ?
N1 C13 H13A 109.5 . . ?
N1 C13 H13B 109.5 . . ?
H13A C13 H13B 109.5 . . ?
N1 C13 H13C 109.5 . . ?
H13A C13 H13C 109.5 . . ?
H13B C13 H13C 109.5 . . ?
O1 C14 O2 124.18(16) . . ?
O1 C14 C9 125.62(16) . . ?
O2 C14 C9 110.21(13) . . ?
O2 C15 H15A 109.5 . . ?
O2 C15 H15B 109.5 . . ?
H15A C15 H15B 109.5 . . ?
O2 C15 H15C 109.5 . . ?
H15A C15 H15C 109.5 . . ?
H15B C15 H15C 109.5 . . ?
O4 C16 O3 123.94(17) . . ?
O4 C16 C9 121.90(16) . . ?
O3 C16 C9 114.15(15) . . ?
O3 C17 H17A 109.5 . . ?
O3 C17 H17B 109.5 . . ?
H17A C17 H17B 109.5 . . ?
O3 C17 H17C 109.5 . . ?
H17A C17 H17C 109.5 . . ?
H17B C17 H17C 109.5 . . ?
C11 C18 C19 125.10(17) . . ?
C11 C18 H18 117.4 . . ?
C19 C18 H18 117.4 . . ?
C20 C19 C18 127.61(18) . . ?
C20 C19 H19 116.2 . . ?
C18 C19 H19 116.2 . . ?
C19 C20 C21 119.16(18) . . ?
C19 C20 H20 120.4 . . ?
C21 C20 H20 120.4 . . ?
O5 C21 O6 122.39(17) . . ?
O5 C21 C20 123.95(18) . . ?
O6 C21 C20 113.65(16) . . ?
O6 C22 C23 108.51(15) . . ?
O6 C22 H22A 110.0 . . ?
C23 C22 H22A 110.0 . . ?
O6 C22 H22B 110.0 . . ?
C23 C22 H22B 110.0 . . ?
H22A C22 H22B 108.4 . . ?
C22 C23 H23A 109.5 . . ?
C22 C23 H23B 109.5 . . ?
H23A C23 H23B 109.5 . . ?
C22 C23 H23C 109.5 . . ?
H23A C23 H23C 109.5 . . ?
H23B C23 H23C 109.5 . . ?
C1 N1 C12 107.96(14) . . ?
C1 N1 C13 123.36(15) . . ?
C12 N1 C13 128.35(15) . . ?
C14 O2 C15 116.89(14) . . ?
C16 O3 C17 115.47(17) . . ?
C21 O6 C22 114.67(14) . . ?

loop_
_geom_bond_atom_site_label_1
_geom_bond_atom_site_label_2
_geom_bond_distance
_geom_bond_site_symmetry_2
_geom_bond_publ_flag
C1 N1 1.376(2) . ?
C1 C2 1.403(2) . ?
C1 C6 1.405(2) . ?
C2 C3 1.363(3) . ?
C2 H2 0.9300 . ?
C3 C4 1.397(3) . ?
C3 H3 0.9300 . ?
C4 C5 1.370(3) . ?
C4 H4 0.9300 . ?
C5 C6 1.405(2) . ?
C5 H5 0.9300 . ?
C6 C7 1.419(2) . ?
C7 C12 1.380(2) . ?
C7 C8 1.496(2) . ?
C8 C9 1.532(2) . ?
C8 H8A 0.9700 . ?
C8 H8B 0.9700 . ?
C9 C14 1.527(2) . ?
C9 C16 1.529(2) . ?
C9 C10 1.539(2) . ?
C10 C11 1.518(2) . ?
C10 H10A 0.9700 . ?
C10 H10B 0.9700 . ?
C11 C18 1.354(2) . ?
C11 C12 1.453(2) . ?
C12 N1 1.398(2) . ?
C13 N1 1.457(2) . ?
C13 H13A 0.9600 . ?
C13 H13B 0.9600 . ?
C13 H13C 0.9600 . ?
C14 O1 1.1946(19) . ?
C14 O2 1.329(2) . ?
C15 O2 1.437(2) . ?
C15 H15A 0.9600 . ?
C15 H15B 0.9600 . ?
C15 H15C 0.9600 . ?
C16 O4 1.196(2) . ?
C16 O3 1.317(2) . ?
C17 O3 1.452(2) . ?
C17 H17A 0.9600 . ?
C17 H17B 0.9600 . ?
C17 H17C 0.9600 . ?
C18 C19 1.437(3) . ?
C18 H18 0.9300 . ?
C19 C20 1.330(3) . ?
C19 H19 0.9300 . ?
C20 C21 1.468(3) . ?
C20 H20 0.9300 . ?
C21 O5 1.205(2) . ?
C21 O6 1.335(2) . ?
C22 O6 1.456(2) . ?
C22 C23 1.487(3) . ?
C22 H22A 0.9700 . ?
C22 H22B 0.9700 . ?
C23 H23A 0.9600 . ?
C23 H23B 0.9600 . ?
C23 H23C 0.9600 . ?

loop_
_geom_torsion_atom_site_label_1
_geom_torsion_atom_site_label_2
_geom_torsion_atom_site_label_3
_geom_torsion_atom_site_label_4
_geom_torsion
_geom_torsion_site_symmetry_1
_geom_torsion_site_symmetry_2
_geom_torsion_site_symmetry_3
_geom_torsion_site_symmetry_4
_geom_torsion_publ_flag
N1 C1 C2 C3 -178.29(17) . . . . ?
C6 C1 C2 C3 1.4(3) . . . . ?
C1 C2 C3 C4 0.6(3) . . . . ?
C2 C3 C4 C5 -1.7(3) . . . . ?
C3 C4 C5 C6 0.7(3) . . . . ?
C4 C5 C6 C1 1.3(3) . . . . ?
C4 C5 C6 C7 179.43(18) . . . . ?
N1 C1 C6 C5 177.37(15) . . . . ?
C2 C1 C6 C5 -2.4(2) . . . . ?
N1 C1 C6 C7 -1.23(18) . . . . ?
C2 C1 C6 C7 179.05(16) . . . . ?
C5 C6 C7 C12 -176.75(18) . . . . ?
C1 C6 C7 C12 1.56(18) . . . . ?
C5 C6 C7 C8 4.1(3) . . . . ?
C1 C6 C7 C8 -177.62(15) . . . . ?
C12 C7 C8 C9 -12.6(2) . . . . ?
C6 C7 C8 C9 166.45(16) . . . . ?
C7 C8 C9 C14 165.18(13) . . . . ?
C7 C8 C9 C16 -77.19(17) . . . . ?
C7 C8 C9 C10 44.43(18) . . . . ?
C14 C9 C10 C11 175.85(14) . . . . ?
C16 C9 C10 C11 62.08(18) . . . . ?
C8 C9 C10 C11 -63.69(18) . . . . ?
C9 C10 C11 C18 -134.84(17) . . . . ?
C9 C10 C11 C12 45.61(19) . . . . ?
C6 C7 C12 N1 -1.33(19) . . . . ?
C8 C7 C12 N1 177.89(14) . . . . ?
C6 C7 C12 C11 176.15(15) . . . . ?
C8 C7 C12 C11 -4.6(3) . . . . ?
C18 C11 C12 C7 168.39(17) . . . . ?
C10 C11 C12 C7 -12.1(2) . . . . ?
C18 C11 C12 N1 -14.7(3) . . . . ?
C10 C11 C12 N1 164.86(16) . . . . ?
C16 C9 C14 O1 122.64(19) . . . . ?
C8 C9 C14 O1 -113.62(19) . . . . ?
C10 C9 C14 O1 7.0(2) . . . . ?
C16 C9 C14 O2 -57.72(17) . . . . ?
C8 C9 C14 O2 66.02(17) . . . . ?
C10 C9 C14 O2 -173.37(14) . . . . ?
C14 C9 C16 O4 -68.1(2) . . . . ?
C8 C9 C16 O4 171.73(17) . . . . ?
C10 C9 C16 O4 49.1(2) . . . . ?
C14 C9 C16 O3 110.69(16) . . . . ?
C8 C9 C16 O3 -9.5(2) . . . . ?
C10 C9 C16 O3 -132.18(15) . . . . ?
C12 C11 C18 C19 177.06(16) . . . . ?
C10 C11 C18 C19 -2.4(3) . . . . ?
C11 C18 C19 C20 179.30(18) . . . . ?
C18 C19 C20 C21 179.83(17) . . . . ?
C19 C20 C21 O5 3.1(3) . . . . ?
C19 C20 C21 O6 -175.69(16) . . . . ?
C2 C1 N1 C12 -179.88(17) . . . . ?
C6 C1 N1 C12 0.43(18) . . . . ?
C2 C1 N1 C13 6.2(3) . . . . ?
C6 C1 N1 C13 -173.49(16) . . . . ?
C7 C12 N1 C1 0.57(19) . . . . ?
C11 C12 N1 C1 -176.74(16) . . . . ?
C7 C12 N1 C13 174.09(16) . . . . ?
C11 C12 N1 C13 -3.2(3) . . . . ?
O1 C14 O2 C15 -1.5(3) . . . . ?
C9 C14 O2 C15 178.82(15) . . . . ?
O4 C16 O3 C17 4.9(3) . . . . ?
C9 C16 O3 C17 -173.79(18) . . . . ?
O5 C21 O6 C22 4.6(3) . . . . ?
C20 C21 O6 C22 -176.60(15) . . . . ?
C23 C22 O6 C21 -177.00(16) . . . . ?
